data_7109414
loop_
_publ_author_name
'Rajendra S. Ghadwal'
'Ramachandran Azhakar'
'Kevin Propper'
'Birger Dittrich'
'Michael John'

_publ_section_title
;
 Selective functionalization of a bis-silylene
;
_journal_name_full Chem.Commun.
_journal_page_first 5987
_journal_paper_doi 10.1039/c3cc43199a
_journal_volume 49
_journal_year 2013
_chemical_formula_moiety 'C72 H100 N2 O2 Si2, C6 H6'
_chemical_formula_sum 'C78 H106 N2 O2 Si2'
_chemical_formula_weight 1159.83
_chemical_name_systematic
;
?
;
_space_group_IT_number 14
_symmetry_cell_setting monoclinic
_symmetry_space_group_name_Hall '-P 2yn'
_symmetry_space_group_name_H-M 'P 1 21/n 1'
_audit_creation_method XDCIF
_cell_angle_alpha 90.00
_cell_angle_beta 90.582(1)
_cell_angle_gamma 90.00
_cell_formula_units_Z 4
_cell_length_a 13.2600(2)
_cell_length_b 22.6118(4)
_cell_length_c 23.3990(4)
_cell_measurement_reflns_used 9913
_cell_measurement_temperature 100(2)
_cell_measurement_theta_max 72.00
_cell_measurement_theta_min 2.717
_cell_volume 7015.4(2)
_computing_cell_refinement 'Apex2 (Bruker AXS, 2008)'
_computing_data_collection 'Apex2 (Bruker AXS, 2008)'
_computing_molecular_graphics 'MolecoolQt (Huebschle et al, 2011)'
_computing_publication_material 'enCIFer 1.3, CCDC, 2008'
_computing_structure_refinement 'Koritsanszky et al, (2003)'
_computing_structure_solution 'SHELXS-97 (Sheldrick, 2008)'
_diffrn_ambient_temperature 100(2)
_diffrn_detector_area_resol_mean 0
_diffrn_measured_fraction_theta_full 0.987
_diffrn_measured_fraction_theta_max 0.987
_diffrn_measurement_device_type 'Bruker SMART 6000'
_diffrn_measurement_method 'omega scans'
_diffrn_radiation_monochromator 'INCOATEC multilayer optics'
_diffrn_radiation_source 'rotating anode'
_diffrn_radiation_type CuK\a
_diffrn_radiation_wavelength 1.54178
_diffrn_reflns_av_R_equivalents 0.0313
_diffrn_reflns_av_sigmaI/netI 0.0145
_diffrn_reflns_limit_h_max 16
_diffrn_reflns_limit_h_min -16
_diffrn_reflns_limit_k_max 27
_diffrn_reflns_limit_k_min -27
_diffrn_reflns_limit_l_max 27
_diffrn_reflns_limit_l_min -24
_diffrn_reflns_number 161632
_diffrn_reflns_theta_full 72.21
_diffrn_reflns_theta_max 72.21
_diffrn_reflns_theta_min 2.717
_diffrn_standards_decay_% 0
_diffrn_standards_interval_count 0
_diffrn_standards_interval_time 0
_diffrn_standards_number 0
_exptl_absorpt_coefficient_mu 0.797
_exptl_absorpt_correction_T_max 0.7536
_exptl_absorpt_correction_T_min 0.6815
_exptl_absorpt_correction_type multi-scan
_exptl_absorpt_process_details 'SADABS (Sheldrick, 2009)'
_exptl_crystal_colour yellow
_exptl_crystal_density_diffrn 1.098
_exptl_crystal_density_method 'not measured'
_exptl_crystal_description brick
_exptl_crystal_F_000 2528
_exptl_crystal_size_max 0.02
_exptl_crystal_size_mid 0.01
_exptl_crystal_size_min 0.01
_refine_diff_density_max 0.398
_refine_diff_density_min -0.442
_refine_diff_density_rms 0.046
_refine_ls_extinction_method none
_refine_ls_goodness_of_fit_ref 5.4153
_refine_ls_hydrogen_treatment constr
_refine_ls_matrix_type full
_refine_ls_number_parameters 685
_refine_ls_number_reflns 12378
_refine_ls_number_restraints 0
_refine_ls_R_factor_all 0.0464
_refine_ls_R_factor_gt 0.0391
_refine_ls_shift/su_max 0
_refine_ls_structure_factor_coef F
_refine_ls_weighting_details
;
calc w1 = 1/[s^2^(Fo)]
;
_refine_ls_weighting_scheme calc
_refine_ls_wR_factor_obs 0
_refine_ls_wR_factor_ref 0.0419
_reflns_number_gt 12958
_reflns_number_total 13733
_reflns_threshold_expression F>3(\s)F
_cod_data_source_file c3cc43199a.txt
_cod_data_source_block n2o
_cod_original_sg_symbol_H-M 'P 21/n'
_cod_database_code 7109414
_computing_aspherical_atom_model 'Invariomtool (Huebschle et al, 2007)'

loop_
_space_group_symop_operation_xyz
+X,+Y,+Z
1/2-X,1/2+Y,1/2-Z
-X,-Y,-Z
1/2+X,1/2-Y,1/2+Z

loop_
_atom_local_axes_label
_atom_local_axes_atom0
_atom_local_axes_ax1
_atom_local_axes_atom1
_atom_local_axes_atom2
_atom_local_axes_ax2
SI(2) O(1A) Z SI(2) O(2A) Y
SI(1) O(1) Z SI(1) O(2) Y
O(2A) SI(2) X O(2A) H(2A) Y
O(1A) SI(2) X O(1A) H(1A) Y
O(1) SI(1) X O(1) H(1) Y
O(2) SI(1) X O(2) H(2) Y
N(1) C(38) Z N(1) SI(1) Y
N(2) C(1) Z N(2) SI(1) Y
C(1) N(2) Z C(1) C(22) Y
C(2) C(19) X C(2) C(1) Y
C(7) C(6) Z C(7) H(7A) X
C(6) C(7) X C(6) H(6) Y
C(5) C(9) X C(5) C(4) Y
C(8) C(6) Z C(8) H(8B) X
C(9) C(5) Y C(9) C(10) X
C(10) C(9) X C(10) C(14) Y
C(12) C(11) Z C(12) H(12A) X
C(11) C(10) X C(11) H(11) Y
C(13) C(11) Z C(13) H(13A) X
C(14) C(10) Y C(14) C(15) X
C(15) C(14) X C(15) C(4) Y
C(16) C(15) X C(16) H(16) Y
C(17) C(16) Z C(17) H(17A) X
C(18) C(16) Z C(18) H(18A) X
C(19) C(20) X C(19) C(2) Y
C(39) C(55) X C(39) C(38) Y
C(38) N(1) Z C(38) C(39) Y
C(37) C(35) Z C(37) H(37A) X
C(36) C(35) Z C(36) H(36C) X
C(35) C(34) X C(35) H(35) Y
C(34) C(23) X C(34) C(33) Y
C(33) C(29) Y C(33) C(34) X
C(20) DUM1 Z C(20) C(19) X
C(22) C(21) X C(22) C(1) Y
C(21) C(20) X C(21) C(22) Y
C(24) C(28) X C(24) C(23) Y
C(23) C(34) X C(23) C(24) Y
C(49) C(50) Y C(49) C(45) X
C(48) C(46) Z C(48) H(48A) X
C(47) C(46) Z C(47) H(47A) X
C(46) C(47) X C(46) H(46) Y
C(45) C(49) X C(45) C(40) Y
C(44) C(42) Z C(44) H(44B) X
C(43) C(42) Z C(43) H(43A) X
C(42) C(41) X C(42) H(42) Y
C(41) C(54) X C(41) C(40) Y
C(40) C(45) X C(40) C(41) Y
C(25) C(24) X C(25) H(25) Y
C(26) C(25) Z C(26) H(26B) X
C(27) C(25) Z C(27) H(27A) X
C(28) C(29) Y C(28) C(24) X
C(29) C(33) X C(29) H(33) Y
C(4) C(5) X C(4) C(15) Y
C(50) C(54) X C(50) C(49) Y
C(51) C(53) X C(51) H(51) Y
C(53) C(51) Z C(53) H(53C) X
C(52) C(51) Z C(52) H(52A) X
C(54) C(50) Y C(54) C(41) X
C(55) C(56) X C(55) C(39) Y
C(56) DUM2 Z C(56) C(57) X
C(57) C(56) X C(57) C(58) Y
C(58) C(57) X C(58) C(38) Y
C(59) C(70) X C(59) C(60) Y
C(60) C(64) X C(60) C(59) Y
C(61) H(61) Z C(61) C(60) X
C(62) C(61) Z C(62) H(62A) X
C(63) C(61) Z C(63) H(63B) X
C(64) C(60) Y C(64) C(65) X
C(65) C(69) X C(65) C(64) Y
C(69) C(65) Y C(69) C(70) X
C(70) C(69) X C(70) C(59) Y
C(71) H(71) Z C(71) C(72) X
C(72) C(71) Z C(72) H(72B) X
C(73) C(71) Z C(73) H(73B) X
C(31A) C(30A) Z C(31A) H(611) X
C(32A) C(30A) Z C(32A) H(618) X
C(30A) C(29) X C(30A) H(30A) Y
C(30B) C(29) X C(30B) H(30B) Y
C(31B) C(30B) Z C(31B) H(615) X
C(32B) C(30B) Z C(32B) H(622) X
C(66A) C(65) Z C(66A) C(69) X
C(67A) C(66A) Z C(67A) H(624) X
C(68A) C(66A) Z C(68A) H(630) X
C(66B) C(65) Z C(66B) H(66B) X
C(67B) C(66B) Z C(67B) H(628) X
C(68B) C(66B) Z C(68B) H(632) X
C(100) DUM3 Z C(100) C(600) X
C(200) DUM4 Z C(200) C(300) X
C(600) DUM5 Z C(600) C(500) X
C(500) DUM6 Z C(500) C(400) X
C(400) DUM7 Z C(400) C(500) X
C(300) DUM8 Z C(300) C(200) X
C(401) DUM9 Z C(401) C(501) X
C(301) DUM10 Z C(301) C(401) X
C(101) DUM11 Z C(101) C(201) X
C(201) DUM12 Z C(201) C(301) X
C(601) DUM13 Z C(601) C(101) X
C(501) DUM14 Z C(501) C(601) X
H(2A) O(2A) Z H(2A) H(27C) Y
H(1A) O(1A) Z H(1A) H(43A) Y
H(1) O(1) Z H(1) SI(1) Y
H(2) O(2) Z H(2) SI(1) Y
H(7A) C(7) Z H(7A) H(7C) Y
H(7B) C(7) Z H(7B) H(7C) Y
H(7C) C(7) Z H(7C) H(7A) Y
H(6) C(6) Z H(6) C(7) Y
H(8A) C(8) Z H(8A) H(8C) Y
H(8B) C(8) Z H(8B) H(8C) Y
H(8C) C(8) Z H(8C) H(8B) Y
H(9) C(9) Z H(9) C(10) Y
H(12A) C(12) Z H(12A) H(12C) Y
H(12B) C(12) Z H(12B) H(12C) Y
H(12C) C(12) Z H(12C) H(12A) Y
H(11) C(11) Z H(11) C(12) Y
H(13A) C(13) Z H(13A) H(13C) Y
H(13B) C(13) Z H(13B) H(13A) Y
H(13C) C(13) Z H(13C) H(13A) Y
H(14) C(14) Z H(14) C(10) Y
H(16) C(16) Z H(16) C(15) Y
H(17A) C(17) Z H(17A) H(17B) Y
H(17B) C(17) Z H(17B) H(17A) Y
H(17C) C(17) Z H(17C) H(17B) Y
H(18A) C(18) Z H(18A) H(18C) Y
H(18B) C(18) Z H(18B) H(18C) Y
H(18C) C(18) Z H(18C) H(18B) Y
H(19) C(19) Z H(19) C(20) Y
H(37A) C(37) Z H(37A) H(37C) Y
H(37B) C(37) Z H(37B) H(37C) Y
H(37C) C(37) Z H(37C) H(37B) Y
H(36A) C(36) Z H(36A) H(36C) Y
H(36B) C(36) Z H(36B) H(36A) Y
H(36C) C(36) Z H(36C) H(36A) Y
H(35) C(35) Z H(35) C(34) Y
H(33) C(33) Z H(33) C(29) Y
H(20) C(20) Z H(20) C(21) Y
H(21) C(21) Z H(21) C(20) Y
H(49) C(49) Z H(49) C(45) Y
H(48A) C(48) Z H(48A) H(48C) Y
H(48B) C(48) Z H(48B) H(48A) Y
H(48C) C(48) Z H(48C) H(48A) Y
H(47A) C(47) Z H(47A) H(47C) Y
H(47B) C(47) Z H(47B) H(47A) Y
H(47C) C(47) Z H(47C) H(47A) Y
H(46) C(46) Z H(46) C(47) Y
H(44A) C(44) Z H(44A) H(44C) Y
H(44B) C(44) Z H(44B) H(44C) Y
H(44C) C(44) Z H(44C) H(44B) Y
H(43A) C(43) Z H(43A) H(43C) Y
H(43B) C(43) Z H(43B) H(43A) Y
H(43C) C(43) Z H(43C) H(43A) Y
H(42) C(42) Z H(42) C(41) Y
H(25) C(25) Z H(25) C(24) Y
H(26A) C(26) Z H(26A) H(26C) Y
H(26B) C(26) Z H(26B) H(26C) Y
H(26C) C(26) Z H(26C) H(26A) Y
H(27A) C(27) Z H(27A) H(27C) Y
H(27B) C(27) Z H(27B) H(27A) Y
H(27C) C(27) Z H(27C) H(27A) Y
H(28) C(28) Z H(28) C(24) Y
H(51) C(51) Z H(51) C(53) Y
H(53A) C(53) Z H(53A) H(53C) Y
H(53B) C(53) Z H(53B) H(53C) Y
H(53C) C(53) Z H(53C) H(53B) Y
H(52A) C(52) Z H(52A) H(52B) Y
H(52B) C(52) Z H(52B) H(52A) Y
H(52C) C(52) Z H(52C) H(52A) Y
H(54) C(54) Z H(54) C(50) Y
H(55) C(55) Z H(55) C(56) Y
H(56) C(56) Z H(56) C(57) Y
H(57) C(57) Z H(57) C(56) Y
H(61) C(61) Z H(61) C(60) Y
H(62A) C(62) Z H(62A) H(62B) Y
H(62B) C(62) Z H(62B) H(62A) Y
H(62C) C(62) Z H(62C) H(62B) Y
H(63A) C(63) Z H(63A) H(63B) Y
H(63B) C(63) Z H(63B) H(63A) Y
H(63C) C(63) Z H(63C) H(63A) Y
H(64) C(64) Z H(64) C(60) Y
H(69) C(69) Z H(69) C(65) Y
H(71) C(71) Z H(71) C(72) Y
H(72A) C(72) Z H(72A) H(72B) Y
H(72B) C(72) Z H(72B) H(72A) Y
H(72C) C(72) Z H(72C) H(72B) Y
H(73A) C(73) Z H(73A) H(73C) Y
H(73B) C(73) Z H(73B) H(73C) Y
H(73C) C(73) Z H(73C) H(73B) Y
H(611) C(31A) Z H(611) H(30B) Y
H(612) C(31A) Z H(612) H(30B) Y
H(613) C(31A) Z H(613) H(30B) Y
H(617) C(32A) Z H(617) C(30A) Y
H(618) C(32A) Z H(618) H(616) Y
H(619) C(32A) Z H(619) H(614) Y
H(30A) C(30A) Z H(30A) C(32B) Y
H(30B) C(30B) Z H(30B) C(32B) Y
H(614) C(31B) Z H(614) C(32B) Y
H(615) C(31B) Z H(615) C(32B) Y
H(616) C(31B) Z H(616) C(32B) Y
H(621) C(32B) Z H(621) C(66A) Y
H(620) C(32B) Z H(620) H(617) Y
H(622) C(32B) Z H(622) H(619) Y
H(66A) C(66A) Z H(66A) C(67A) Y
H(623) C(67A) Z H(623) C(67B) Y
H(624) C(67A) Z H(624) C(68A) Y
H(625) C(67A) Z H(625) C(68A) Y
H(629) C(68A) Z H(629) C(68B) Y
H(630) C(68A) Z H(630) C(66B) Y
H(631) C(68A) Z H(631) C(68B) Y
H(66B) C(66B) Z H(66B) C(66A) Y
H(626) C(67B) Z H(626) C(67A) Y
H(627) C(67B) Z H(627) C(68B) Y
H(628) H(623) Z H(628) C(67B) Y
H(632) C(68B) Z H(632) C(100) Y
H(633) C(68B) Z H(633) C(100) Y
H(634) C(68B) Z H(634) C(100) Y
H(501) H(601) Z H(501) C(100) Y
H(502) C(200) Z H(502) C(300) Y
H(506) C(600) Z H(506) C(101) Y
H(505) C(500) Z H(505) C(401) Y
H(504) C(400) Z H(504) H(604) Y
H(503) C(300) Z H(503) C(200) Y
H(604) C(401) Z H(604) H(504) Y
H(603) C(301) Z H(603) C(400) Y
H(601) H(501) Z H(601) C(101) Y
H(602) C(201) Z H(602) C(100) Y
H(606) C(601) Z H(606) C(101) Y
H(605) C(501) Z H(605) C(601) Y

loop_
_atom_site_aniso_label
_atom_site_aniso_U_11
_atom_site_aniso_U_22
_atom_site_aniso_U_33
_atom_site_aniso_U_23
_atom_site_aniso_U_13
_atom_site_aniso_U_12
SI(2) 0.0204(2) 0.0266(2) 0.0369(2) -0.0056(1) 0.0050(1) 0.0001(1)
SI(1) 0.0204(1) 0.0198(1) 0.0322(2) -0.0043(1) 0.0032(1) 0.0005(1)
O(2A) 0.0306 0.031 0.0568 -0.0116 -0.0082 0.0068
O(1A) 0.0419 0.0301 0.0502 -0.0064 0.0192 -0.0053
O(1) 0.0400(5) 0.0284(5) 0.0458(6) -0.0064(4) 0.0187(4) -0.0041(4)
O(2) 0.0281(5) 0.0293(5) 0.0534(7) -0.0111(4) -0.0084(4) 0.0055(4)
N(1) 0.0200(5) 0.0198(5) 0.0279(6) -0.0023(4) 0.0033(4) 0.0011(4)
N(2) 0.0194(4) 0.0195(5) 0.0315(6) -0.0030(4) 0.0020(4) 0.0007(4)
C(1) 0.0188(5) 0.0192(5) 0.0301(7) -0.0024(4) 0.0045(4) 0.0010(4)
C(2) 0.0188(5) 0.0210(5) 0.0327(7) -0.0027(4) 0.0043(4) -0.0006(4)
C(7) 0.0179(6) 0.0858(13) 0.0765(13) -0.0338(10) 0.0021(7) -0.0005(7)
C(6) 0.0167(5) 0.0331(6) 0.0404(8) -0.0008(5) 0.0038(5) 0.0024(5)
C(5) 0.0151(5) 0.0278(6) 0.0349(7) -0.0012(5) 0.0031(4) 0.0005(4)
C(8) 0.0270(7) 0.0373(8) 0.1260(18) -0.0012(9) 0.0227(9) 0.0078(6)
C(9) 0.0173(5) 0.0361(6) 0.0330(7) 0.0000(5) 0.0016(5) 0.0021(5)
C(10) 0.0173(5) 0.0357(6) 0.0322(7) 0.0001(5) 0.0024(5) 0.0017(5)
C(12) 0.0339(7) 0.0667(10) 0.0369(9) -0.0094(7) 0.0040(6) 0.0099(7)
C(11) 0.0240(6) 0.0518(8) 0.0326(8) 0.0015(6) 0.0035(5) 0.0031(6)
C(13) 0.088(1) 0.061(1) 0.045(1) 0.006(1) 0.024(1) -0.020(1)
C(14) 0.0156(5) 0.0342(6) 0.0324(7) 0.0004(5) 0.0041(4) 0.0007(4)
C(15) 0.0165(5) 0.0255(5) 0.0318(7) -0.0005(4) 0.0015(4) -0.0005(4)
C(16) 0.0185(5) 0.0290(6) 0.0343(7) -0.0016(5) -0.0005(4) -0.0003(5)
C(17) 0.0231(6) 0.0413(7) 0.0477(9) -0.0056(6) -0.0062(5) 0.0070(5)
C(18) 0.0317(7) 0.0382(8) 0.0608(11) -0.0054(6) -0.0125(6) -0.0065(6)
C(19) 0.0264(6) 0.0227(6) 0.0361(8) -0.0046(5) 0.0043(5) -0.0036(5)
C(39) 0.0172(5) 0.0224(5) 0.0281(7) 0.0003(4) 0.0006(4) 0.0015(4)
C(38) 0.0164(5) 0.0187(5) 0.0261(6) -0.0010(4) 0.0015(4) 0.0014(4)
C(37) 0.0341(7) 0.0391(8) 0.0584(10) 0.0025(6) 0.0039(6) 0.0093(6)
C(36) 0.053(1) 0.056(1) 0.050(1) -0.0090(10) -0.0110(10) 0.0120(10)
C(35) 0.0318(7) 0.0313(7) 0.0396(8) 0.0035(5) 0.0008(5) 0.0043(5)
C(34) 0.0272(6) 0.0271(6) 0.0348(8) 0.0018(5) 0.0081(5) 0.0034(5)
C(33) 0.0342(7) 0.0324(7) 0.0408(8) 0.0053(5) 0.0155(6) 0.0037(5)
C(20) 0.0321(6) 0.0236(6) 0.0350(8) -0.0076(5) 0.0034(5) -0.0018(5)
C(22) 0.0227(5) 0.0213(5) 0.0309(7) -0.0022(4) 0.0053(4) 0.0013(4)
C(21) 0.0304(6) 0.0248(6) 0.0317(7) -0.0049(5) 0.0061(5) 0.0021(5)
C(24) 0.0225(6) 0.0285(6) 0.0382(8) -0.0028(5) 0.0082(5) 0.0024(5)
C(23) 0.0231(6) 0.0238(6) 0.0323(7) -0.0016(4) 0.0074(5) 0.0026(4)
C(49) 0.0191(6) 0.0365(7) 0.0315(7) 0.0056(5) 0.0035(5) 0.0091(5)
C(48) 0.0367(7) 0.0714(11) 0.0307(8) -0.0022(7) 0.0053(6) 0.0200(7)
C(47) 0.0335(7) 0.0459(9) 0.0725(12) 0.0173(7) 0.0272(7) 0.0090(6)
C(46) 0.0211(6) 0.0378(7) 0.0308(7) 0.0060(5) 0.0069(5) 0.0099(5)
C(45) 0.0165(5) 0.0302(6) 0.0286(7) 0.0020(4) 0.0032(4) 0.0060(4)
C(44) 0.0448(8) 0.0349(7) 0.0650(11) -0.0012(7) 0.0143(7) -0.0136(6)
C(43) 0.0387(7) 0.0426(8) 0.0443(9) 0.0075(6) 0.0150(6) -0.0030(6)
C(42) 0.0246(6) 0.0308(6) 0.0425(8) 0.0052(5) 0.0076(5) -0.0029(5)
C(41) 0.0176(5) 0.0278(6) 0.0324(7) 0.0013(5) 0.0029(4) -0.0005(4)
C(40) 0.0158(5) 0.0241(5) 0.0291(7) 0.0008(4) 0.0015(4) 0.0021(4)
C(25) 0.0249(6) 0.0324(7) 0.0458(9) -0.0038(5) 0.0026(5) 0.0063(5)
C(26) 0.0402(8) 0.0352(7) 0.0643(11) -0.0084(6) -0.0011(7) 0.0123(6)
C(27) 0.0300(7) 0.0427(8) 0.0619(11) -0.0042(7) -0.0056(6) 0.0065(6)
C(28) 0.0225(6) 0.0384(7) 0.0496(9) -0.0046(6) 0.0146(5) 0.0000(5)
C(29) 0.0328(7) 0.0367(7) 0.0471(9) 0.0000(6) 0.0221(6) 0.0015(6)
C(4) 0.0166(5) 0.0225(5) 0.0321(7) -0.0014(4) 0.0034(4) -0.0006(4)
C(50) 0.0170(5) 0.0361(7) 0.0344(7) 0.0008(5) 0.0022(5) 0.0065(5)
C(51) 0.0203(6) 0.0504(8) 0.0400(8) 0.0038(6) 0.0012(5) 0.0127(5)
C(53) 0.0322(8) 0.0473(10) 0.130(2) 0.0207(10) -0.0112(9) 0.0130(7)
C(52) 0.0620(10) 0.196(3) 0.0490(10) -0.0210(10) -0.0190(10) 0.083(2)
C(54) 0.0153(5) 0.0351(6) 0.0375(8) 0.0004(5) 0.0050(5) 0.0025(5)
C(55) 0.0230(6) 0.0242(6) 0.0306(7) -0.0030(4) -0.0028(4) 0.0003(4)
C(56) 0.0266(6) 0.0207(5) 0.0308(7) -0.0042(4) -0.0016(5) 0.0009(4)
C(57) 0.0240(6) 0.0199(5) 0.0300(7) -0.0021(4) 0.0002(4) 0.0036(4)
C(58) 0.0182(5) 0.0200(5) 0.0268(7) 0.0000(4) 0.0013(4) 0.0025(4)
C(59) 0.0176(5) 0.0233(5) 0.0265(7) -0.0006(4) 0.0020(4) 0.0033(4)
C(60) 0.0188(5) 0.0267(6) 0.0272(7) -0.0005(4) 0.0021(4) 0.0025(4)
C(61) 0.0206(5) 0.0288(6) 0.0284(7) 0.0002(5) 0.0036(4) 0.0024(5)
C(62) 0.0293(7) 0.0396(7) 0.0425(9) -0.0009(6) 0.0105(5) -0.0057(6)
C(63) 0.0424(8) 0.0360(7) 0.0356(8) 0.0003(5) 0.0109(6) 0.0119(6)
C(64) 0.0179(5) 0.0373(6) 0.0308(7) -0.0022(5) 0.0006(4) 0.0035(5)
C(65) 0.0211(6) 0.0389(7) 0.0295(7) -0.0026(5) -0.0003(5) 0.0055(5)
C(69) 0.0235(6) 0.0359(6) 0.0259(7) -0.0002(5) 0.0016(4) 0.0048(5)
C(70) 0.0198(5) 0.0290(6) 0.0275(7) 0.0004(4) 0.0025(4) 0.0029(4)
C(71) 0.0219(6) 0.0364(7) 0.0302(7) 0.0013(5) 0.0049(5) 0.0005(5)
C(72) 0.0316(7) 0.0647(10) 0.0553(11) -0.0157(8) 0.0190(7) -0.0046(7)
C(73) 0.0322(8) 0.0375(8) 0.1131(17) 0.0069(8) 0.0158(9) -0.0037(6)
C(31A) 0.0388 0.0889 0.0435 0.0203 0.022 0.0195
C(32A) 0.0605 0.0627 0.1022 0.0003 0.0458 -0.0117
C(30A) 0.0329 0.0609 0.0389 0.0024 0.0101 -0.0062
C(30B) 0.029 0.0584 0.052 0.0273 0.0227 0.0062
C(31B) 0.046 0.0451 0.0723 0.0111 0.0252 -0.0013
C(32B) 0.0408 0.0312 0.068 -0.002 0.0307 -0.011
C(66A) 0.0281 0.0287 0.0313 0.0026 -0.0016 0.0039
C(67A) 0.0321 0.0405 0.0395 0.0003 -0.0068 0.0124
C(68A) 0.0348 0.0356 0.0395 -0.0028 -0.0054 0.0025
C(66B) 0.0233 0.0331 0.0318 0.0062 0.0079 0.0072
C(67B) 0.0566 0.0557 0.0451 -0.0029 -0.0068 0.0049
C(68B) 0.0441 0.054 0.0582 -0.0012 -0.0186 -0.0118
C(100) 0.0294 0.0522 0.061 -0.0171 0.0026 0.0009
C(200) 0.0386 0.0454 0.0612 -0.0191 0.0059 -0.0042
C(600) 0.0384 0.0455 0.0502 -0.0154 -0.0036 -0.0024
C(500) 0.0406 0.036 0.0555 -0.0034 -0.0023 0.0058
C(400) 0.0323 0.0378 0.0711 0.0082 -0.0119 -0.0025
C(300) 0.0427 0.0373 0.0518 0.0014 -0.011 -0.0107
C(401) 0.0432 0.0502 0.0626 -0.0044 -0.0065 -0.0014
C(301) 0.0515 0.042 0.0684 0.0014 -0.0206 0.0048
C(101) 0.0443 0.0632 0.0291 0.0073 0 -0.0151
C(201) 0.0541 0.0645 0.0654 0.0156 0.0136 0.0032
C(601) 0.0541 0.0665 0.0482 0.0123 -0.0131 -0.0078
C(501) 0.0507 0.0759 0.0513 -0.0015 0.0046 -0.0115

loop_
_atom_site_label
_atom_site_fract_x
_atom_site_fract_y
_atom_site_fract_z
_atom_site_U_iso_or_equiv
_atom_site_occupancy
SI(2) 0.85435(2) 0.58260(1) 0.23916(2) 0.028 1
SI(1) 1.04186(2) 0.58405(1) 0.21897(1) 0.024 1
O(2A) 0.77214 0.62173 0.20441 0.039 0.04
O(1A) 0.80366 0.53794 0.28443 0.041 0.04
O(1) 1.08993(8) 0.59616(4) 0.15646(5) 0.038 0.96
O(2) 1.12906(7) 0.57325(4) 0.26728(5) 0.037 0.96
N(1) 0.94418(7) 0.53411(4) 0.20903(4) 0.023 1
N(2) 0.95647(7) 0.63280(4) 0.24890(4) 0.023 1
C(1) 0.97261(8) 0.68405(5) 0.28220(5) 0.023 1
C(2) 1.03232(8) 0.73112(5) 0.26102(5) 0.024 1
C(7) 0.8168(1) 0.7264(1) 0.1309(1) 0.06 1
C(6) 0.89162(9) 0.75896(6) 0.16822(6) 0.03 1
C(5) 1.00186(8) 0.74449(5) 0.15616(6) 0.026 1
C(8) 0.8747(1) 0.8253(1) 0.1660(1) 0.063 1
C(9) 1.03742(9) 0.74706(5) 0.10007(6) 0.029 1
C(10) 1.13874(9) 0.73796(5) 0.08748(6) 0.028 1
C(12) 1.2336(1) 0.6859(1) 0.0097(1) 0.046 1
C(11) 1.1757(1) 0.7412(1) 0.0264(1) 0.036 1
C(13) 1.2407(2) 0.7959(1) 0.0172(1) 0.065 1
C(14) 1.20589(8) 0.72731(5) 0.13278(6) 0.027 1
C(15) 1.17367(8) 0.72431(5) 0.18962(5) 0.025 1
C(16) 1.25141(8) 0.71488(5) 0.23712(6) 0.027 1
C(17) 1.3275(1) 0.6661(1) 0.2239(1) 0.037 1
C(18) 1.3080(1) 0.7726(1) 0.2497(1) 0.044 1
C(19) 1.05110(9) 0.78069(5) 0.29476(6) 0.028 1
C(39) 0.85446(8) 0.47413(5) 0.13677(5) 0.023 1
C(38) 0.93466(8) 0.48194(5) 0.17624(5) 0.02 1
C(37) 1.0584(1) 0.5477(1) 0.4188(1) 0.044 1
C(36) 1.0120(1) 0.6299(1) 0.4857(1) 0.053 1
C(35) 1.0055(1) 0.6076(1) 0.4239(1) 0.034 1
C(34) 0.89635(9) 0.60614(5) 0.40359(6) 0.03 1
C(33) 0.8293(1) 0.5656(1) 0.4280(1) 0.036 1
C(20) 1.0122(1) 0.7857(1) 0.3496(1) 0.03 1
C(22) 0.92928(9) 0.69075(5) 0.33677(5) 0.025 1
C(21) 0.95054(9) 0.74082(5) 0.36966(6) 0.029 1
C(24) 0.75649(9) 0.64602(5) 0.34693(6) 0.03 1
C(23) 0.85996(9) 0.64585(5) 0.36199(5) 0.026 1
C(49) 0.71091(9) 0.59638(6) 0.06185(6) 0.029 1
C(48) 0.8710(1) 0.5238(1) -0.0104(1) 0.046 1
C(47) 0.9294(1) 0.6192(1) 0.0321(1) 0.051 1
C(46) 0.88746(9) 0.55831(6) 0.04509(6) 0.03 1
C(45) 0.79001(8) 0.55926(5) 0.07892(5) 0.025 1
C(44) 0.6074(1) 0.4185(1) 0.1732(1) 0.048 1
C(43) 0.6017(1) 0.4964(1) 0.2493(1) 0.042 1
C(42) 0.66168(9) 0.47228(6) 0.19877(6) 0.033 1
C(41) 0.68163(8) 0.51771(5) 0.15232(5) 0.026 1
C(40) 0.77510(8) 0.51958(5) 0.12442(5) 0.023 1
C(25) 0.7150(1) 0.6921(1) 0.3052(1) 0.034 1
C(26) 0.6913(1) 0.7500(1) 0.3368(1) 0.047 1
C(27) 0.6214(1) 0.6724(1) 0.2713(1) 0.045 1
C(28) 0.6928(1) 0.6051(1) 0.3727(1) 0.037 1
C(29) 0.7279(1) 0.5643(1) 0.4128(1) 0.039 1
C(4) 1.07026(8) 0.73190(5) 0.20114(5) 0.024 1
C(50) 0.61695(9) 0.59438(6) 0.08831(6) 0.029 1
C(51) 0.52955(9) 0.63206(7) 0.06681(6) 0.037 1
C(53) 0.5459(1) 0.6972(1) 0.0796(1) 0.07 1
C(52) 0.5089(2) 0.6215(2) 0.0036(1) 0.103 1
C(54) 0.60431(9) 0.55547(6) 0.13373(6) 0.029 1
C(55) 0.84842(9) 0.42213(5) 0.10475(5) 0.026 1
C(56) 0.91962(9) 0.37741(5) 0.11014(5) 0.026 1
C(57) 0.99736(9) 0.38439(5) 0.14970(5) 0.025 1
C(58) 1.00541(8) 0.43518(5) 0.18300(5) 0.022 1
C(59) 1.08423(8) 0.43649(5) 0.22889(5) 0.022 1
C(60) 1.18620(9) 0.44773(5) 0.21651(5) 0.024 1
C(61) 1.22240(9) 0.45625(5) 0.15537(5) 0.026 1
C(62) 1.2974(1) 0.5070(1) 0.1486(1) 0.037 1
C(63) 1.2707(1) 0.3989(1) 0.1340(1) 0.038 1
C(64) 1.25638(9) 0.44825(5) 0.26155(6) 0.029 1
C(65) 1.22818(9) 0.43744(6) 0.31805(6) 0.03 1
C(69) 1.12781(9) 0.42372(5) 0.32880(6) 0.028 1
C(70) 1.05540(9) 0.42260(5) 0.28519(5) 0.025 1
C(71) 0.94826(9) 0.40277(6) 0.29861(6) 0.03 1
C(72) 0.9000(1) 0.4375(1) 0.3463(1) 0.05 1
C(73) 0.9466(1) 0.3369(1) 0.3116(1) 0.061 1
C(31A) 0.58332 0.55752 0.47813 0.057 0.65
C(32A) 0.68981 0.46654 0.45917 0.075 0.65
C(30A) 0.64698 0.52212 0.43462 0.044 0.65
C(30B) 0.66652 0.51941 0.44798 0.046 0.35
C(31B) 0.71712 0.4779 0.48793 0.054 0.35
C(32B) 0.6189 0.47889 0.4029 0.047 0.35
C(66A) 1.30482 0.43824 0.36679 0.029 0.82
C(67A) 1.38756 0.39243 0.35829 0.037 0.82
C(68A) 1.34875 0.5008 0.37183 0.037 0.82
C(66B) 1.30959 0.45862 0.3609 0.029 0.18
C(67B) 1.39393 0.4133 0.3566 0.053 0.18
C(68B) 1.35082 0.52181 0.35994 0.052 0.18
C(100) 0.5577(2) 0.3037(1) 0.5803(1) 0.048 0.77
C(200) 0.6163(2) 0.3452(1) 0.6096(1) 0.048 0.77
C(600) 0.6030(2) 0.2551(1) 0.5559(1) 0.045 0.77
C(500) 0.7057(2) 0.2471(1) 0.5615(1) 0.044 0.77
C(400) 0.7642(2) 0.2883(1) 0.5915(1) 0.047 0.77
C(300) 0.7187(2) 0.3373(1) 0.6155(1) 0.044 0.77
C(401) 0.7645(6) 0.2836(3) 0.5516(4) 0.052 0.23
C(301) 0.7153(6) 0.2674(3) 0.6001(4) 0.054 0.23
C(101) 0.5603(6) 0.3109(4) 0.5608(3) 0.046 0.23
C(201) 0.6090(6) 0.2785(4) 0.6050(4) 0.061 0.23
C(601) 0.6100(6) 0.3240(4) 0.5130(4) 0.056 0.23
C(501) 0.7114(6) 0.3114(4) 0.5076(4) 0.059 0.23
H(2A) 0.71457 0.60194 0.18818 0.047 0.04
H(1A) 0.75376 0.552 0.31057 0.049 0.04
H(1) 1.12755 0.63197 0.15181 0.0456 0.96
H(2) 1.16779 0.53766 0.26312 0.0444 0.96
H(7A) 0.8247 0.7411 0.0867 0.0902 1
H(7B) 0.7403 0.7353 0.1452 0.0902 1
H(7C) 0.8317 0.6790 0.1334 0.0902 1
H(6) 0.87730 0.74487 0.21233 0.0360 1
H(8A) 0.8877 0.8411 0.1227 0.0949 1
H(8B) 0.9271 0.8471 0.1955 0.0949 1
H(8C) 0.7974 0.8353 0.1783 0.0949 1
H(9) 0.98478 0.75645 0.06556 0.0346 1
H(12A) 1.2572 0.6895 -0.0348 0.0687 1
H(12B) 1.1849 0.6474 0.0145 0.0687 1
H(12C) 1.2999 0.6812 0.0372 0.0687 1
H(11) 1.1096 0.7447 -0.0018 0.0434 1
H(13A) 1.2634 0.7983 -0.0275 0.0970 1
H(13B) 1.3078 0.7933 0.0445 0.0970 1
H(13C) 1.1974 0.8352 0.0281 0.0970 1
H(14) 1.28508 0.72134 0.12380 0.0328 1
H(16) 1.21099 0.7022 0.27568 0.0327 1
H(17A) 1.3735 0.6794 0.1877 0.0561 1
H(17B) 1.2872 0.6254 0.2134 0.0561 1
H(17C) 1.3759 0.6586 0.2612 0.0561 1
H(18A) 1.3601 0.7660 0.2855 0.0655 1
H(18B) 1.2539 0.8072 0.2603 0.0655 1
H(18C) 1.3502 0.7858 0.2119 0.0655 1
H(19) 1.09691 0.81623 0.27798 0.0341 1
H(37A) 1.0206 0.5154 0.4459 0.0658 1
H(37B) 1.1370 0.5520 0.4324 0.0658 1
H(37C) 1.0550 0.5330 0.3744 0.0658 1
H(36A) 0.9767 0.6734 0.4885 0.0795 1
H(36B) 1.0910 0.6332 0.4989 0.0795 1
H(36C) 0.9730 0.5991 0.5137 0.0795 1
H(35) 1.0460 0.6390 0.3970 0.0411 1
H(33) 0.8573 0.5347 0.4598 0.0429 1
H(20) 1.0295 0.8238 0.3760 0.0362 1
H(21) 0.9185 0.7448 0.4119 0.0347 1
H(49) 0.72273 0.62716 0.0272 0.0348 1
H(48A) 0.8073 0.5427 -0.0340 0.0694 1
H(48B) 0.8551 0.4777 -0.0002 0.0694 1
H(48C) 0.9387 0.5263 -0.0364 0.0694 1
H(47A) 0.9984 0.6149 0.0075 0.0757 1
H(47B) 0.9460 0.6422 0.0722 0.0757 1
H(47C) 0.8739 0.6445 0.0075 0.0757 1
H(46) 0.9441 0.5347 0.0706 0.0358 1
H(44A) 0.5335 0.4319 0.1569 0.0723 1
H(44B) 0.5980 0.3848 0.2062 0.0723 1
H(44C) 0.6520 0.4004 0.1384 0.0723 1
H(43A) 0.6416 0.5342 0.2679 0.0626 1
H(43B) 0.5936 0.4620 0.2816 0.0626 1
H(43C) 0.5272 0.5105 0.2345 0.0626 1
H(42) 0.7349 0.4573 0.2154 0.0391 1
H(25) 0.7743 0.7017 0.2744 0.0412 1
H(26A) 0.7598 0.7663 0.3579 0.0698 1
H(26B) 0.6337 0.7419 0.3688 0.0698 1
H(26C) 0.6640 0.7830 0.3064 0.0698 1
H(27A) 0.6010 0.7063 0.2401 0.0674 1
H(27B) 0.5588 0.6656 0.3005 0.0674 1
H(27C) 0.6376 0.6311 0.2491 0.0674 1
H(28) 0.6135 0.6050 0.3613 0.0441 1
H(51) 0.4624 0.6179 0.0900 0.0443 1
H(53A) 0.6124 0.7130 0.0570 0.1046 1
H(53B) 0.5572 0.7030 0.1255 0.1047 1
H(53C) 0.4800 0.7224 0.0656 0.1046 1
H(52A) 0.4424 0.6465 -0.0099 0.154 1
H(52B) 0.4954 0.5744 -0.0032 0.154 1
H(52C) 0.5737 0.6355 -0.0214 0.154 1
H(54) 0.53256 0.55420 0.15523 0.0351 1
H(55) 0.78652 0.41651 0.07476 0.0311 1
H(56) 0.91471 0.33796 0.08408 0.0313 1
H(57) 1.05276 0.34970 0.15473 0.0295 1
H(61) 1.15619 0.46554 0.12835 0.0311 1
H(62A) 1.3661 0.4973 0.1729 0.0556 1
H(62B) 1.2640 0.5479 0.1644 0.0556 1
H(62C) 1.3157 0.5122 0.1035 0.0556 1
H(63A) 1.2950 0.4047 0.0899 0.0569 1
H(63B) 1.2157 0.3630 0.1360 0.0569 1
H(63C) 1.3359 0.3880 0.1609 0.0569 1
H(64) 1.33460 0.45733 0.25247 0.0344 1
H(69) 1.1054 0.4140 0.3721 0.0341 1
H(71) 0.9023 0.4097 0.2600 0.0354 1
H(72A) 0.9046 0.4847 0.3370 0.0756 1
H(72B) 0.9396 0.4282 0.3864 0.0756 1
H(72C) 0.8210 0.4246 0.3501 0.0756 1
H(73A) 0.8690 0.3225 0.3184 0.0913 1
H(73B) 0.9914 0.3284 0.3501 0.0913 1
H(73C) 0.9784 0.3125 0.2758 0.0913 1
H(611) 0.54692 0.59468 0.45646 0.085 0.65
H(612) 0.63237 0.57409 0.51228 0.085 0.65
H(613) 0.5259 0.5287 0.49627 0.085 0.65
H(617) 0.62854 0.43653 0.47017 0.112 0.65
H(618) 0.73381 0.47696 0.49754 0.112 0.65
H(619) 0.7384 0.44548 0.42779 0.112 0.65
H(30A) 0.59791 0.51017 0.39857 0.053 0.65
H(30B) 0.60676 0.54284 0.47058 0.056 0.35
H(614) 0.7765 0.45465 0.46507 0.081 0.35
H(615) 0.66201 0.44561 0.50266 0.081 0.35
H(616) 0.74864 0.50251 0.52405 0.081 0.35
H(621) 0.57695 0.50549 0.37184 0.07 0.35
H(620) 0.56771 0.44792 0.42355 0.07 0.35
H(622) 0.67804 0.45433 0.38112 0.07 0.35
H(66A) 1.26554 0.4279 0.40655 0.035 0.82
H(623) 1.42989 0.40317 0.3199 0.056 0.82
H(624) 1.3537 0.34868 0.35359 0.056 0.82
H(625) 1.43837 0.39262 0.39527 0.056 0.82
H(629) 1.38774 0.51207 0.33244 0.055 0.82
H(630) 1.40191 0.50249 0.4077 0.055 0.82
H(631) 1.28784 0.53234 0.37891 0.055 0.82
H(66B) 1.2747 0.45629 0.4066 0.035 0.18
H(626) 1.35633 0.37037 0.35604 0.079 0.18
H(627) 1.44559 0.4172 0.39301 0.079 0.18
H(628) 1.43441 0.41747 0.31642 0.079 0.18
H(632) 1.39287 0.52881 0.32066 0.078 0.18
H(633) 1.39988 0.53037 0.39491 0.078 0.18
H(634) 1.28827 0.55311 0.36173 0.078 0.18
H(501) 0.4770 0.3098 0.5768 0.057 0.77
H(502) 0.5809 0.3837 0.6280 0.058 0.77
H(506) 0.5577 0.2229 0.5326 0.054 0.77
H(505) 0.7412 0.2088 0.5424 0.053 0.77
H(504) 0.8448 0.2819 0.5961 0.057 0.77
H(503) 0.7638 0.3694 0.6387 0.053 0.77
H(604) 0.8445 0.2756 0.5477 0.062 0.23
H(603) 0.7565 0.2451 0.6340 0.065 0.23
H(601) 0.4888 0.3228 0.5635 0.055 0.23
H(602) 0.5677 0.2646 0.6421 0.074 0.23
H(606) 0.5705 0.3458 0.4783 0.068 0.23
H(605) 0.7503 0.3231 0.4688 0.071 0.23

loop_
_atom_type_symbol
_atom_type_description
_atom_type_scat_dispersion_real
_atom_type_scat_dispersion_imag
_atom_type_scat_source
C C 0.0181 0.0091 'Invariom modelling (Acta Cryst. A61, 314--320)'
H H 0.0000 0.0000 'Invariom modelling (Acta Cryst. A61, 314--320)'
N N 0.0311 0.0180 'Invariom modelling (Acta Cryst. A61, 314--320)'
O O 0.0492 0.0332 'Invariom modelling (Acta Cryst. A61, 314--320)'
Si Si 0.2541 0.3302 'Invariom modelling (Acta Cryst. A61, 314--320)'

loop_
_geom_angle_atom_site_label_1
_geom_angle_atom_site_label_2
_geom_angle_atom_site_label_3
_geom_angle
_geom_angle_site_symmetry_1
_geom_angle_site_symmetry_2
_geom_angle_site_symmetry_3
_geom_angle_publ_flag
Si2 Si1 O1 124.35(4) 1_555 1_555 1_555 yes
Si2 Si1 O2 124.04(4) 1_555 1_555 1_555 yes
O1 Si1 O2 111.60(6) 1_555 1_555 1_555 yes
O1 Si1 N1 106.78(5) 1_555 1_555 1_555 yes
O1 Si1 N2 121.37(5) 1_555 1_555 1_555 yes
O2 Si1 N1 121.37(5) 1_555 1_555 1_555 yes
O2 Si1 N2 106.10(5) 1_555 1_555 1_555 yes
N1 Si1 N2 88.75(4) 1_555 1_555 1_555 yes
Si1 Si2 O1A 123.07 1_555 1_555 1_555 yes
Si1 Si2 O2A 123.82 1_555 1_555 1_555 yes
N1 Si2 N2 86.10(4) 1_555 1_555 1_555 yes
O1A Si2 N1 99.21 1_555 1_555 1_555 yes
O2A Si2 N1 126.26 1_555 1_555 1_555 yes
O1A Si2 N2 129.49 1_555 1_555 1_555 yes
O2A Si2 N2 102.92 1_555 1_555 1_555 yes
O1A Si2 O2A 112.90 1_555 1_555 1_555 yes
Si1 O1 H1 117.00 1_555 1_555 1_555 no
Si2 O1A H1A 120.00 1_555 1_555 1_555 no
Si1 O2 H2 116.00 1_555 1_555 1_555 no
Si2 O2A H2A 118.00 1_555 1_555 1_555 no
Si1 N1 C38 132.85(8) 1_555 1_555 1_555 yes
Si1 N1 Si2 92.75(4) 1_555 1_555 1_555 yes
Si2 N1 C38 132.60(8) 1_555 1_555 1_555 yes
Si1 N2 C1 130.48(8) 1_555 1_555 1_555 yes
Si2 N2 C1 134.84(8) 1_555 1_555 1_555 yes
Si1 N2 Si2 92.40(4) 1_555 1_555 1_555 yes
C2 C1 C22 117.93(10) 1_555 1_555 1_555 no
N2 C1 C2 120.33(10) 1_555 1_555 1_555 yes
N2 C1 C22 121.73(10) 1_555 1_555 1_555 yes
C1 C2 C19 120.21(11) 1_555 1_555 1_555 no
C4 C2 C19 117.55(10) 1_555 1_555 1_555 no
C1 C2 C4 122.07(10) 1_555 1_555 1_555 no
C2 C4 C5 118.81(10) 1_555 1_555 1_555 no
C5 C4 C15 120.04(11) 1_555 1_555 1_555 no
C2 C4 C15 121.01(10) 1_555 1_555 1_555 no
C4 C5 C6 120.97(12) 1_555 1_555 1_555 no
C4 C5 C9 119.17(10) 1_555 1_555 1_555 no
C6 C5 C9 119.76(11) 1_555 1_555 1_555 no
C5 C6 C8 110.30(10) 1_555 1_555 1_555 no
C7 C6 C8 111.52(13) 1_555 1_555 1_555 no
C5 C6 C7 114.46(12) 1_555 1_555 1_555 no
C5 C9 C10 121.77(12) 1_555 1_555 1_555 no
C9 C10 C11 120.88(12) 1_555 1_555 1_555 no
C9 C10 C14 118.23(12) 1_555 1_555 1_555 no
C11 C10 C14 120.87(11) 1_555 1_555 1_555 no
C12 C11 C13 110.08(15) 1_555 1_555 1_555 no
C10 C11 C12 111.79(17) 1_555 1_555 1_555 no
C10 C11 C13 111.15(17) 1_555 1_555 1_555 no
C10 C14 C15 121.96(10) 1_555 1_555 1_555 no
C4 C15 C16 121.98(10) 1_555 1_555 1_555 no
C4 C15 C14 118.77(10) 1_555 1_555 1_555 no
C14 C15 C16 119.23(10) 1_555 1_555 1_555 no
C15 C16 C18 110.33(12) 1_555 1_555 1_555 no
C15 C16 C17 113.36(12) 1_555 1_555 1_555 no
C17 C16 C18 109.30(11) 1_555 1_555 1_555 no
C2 C19 C20 121.49(13) 1_555 1_555 1_555 no
C19 C20 C21 118.50(18) 1_555 1_555 1_555 no
C20 C21 C22 121.52(15) 1_555 1_555 1_555 no
C21 C22 C23 117.04(11) 1_555 1_555 1_555 no
C1 C22 C21 120.21(11) 1_555 1_555 1_555 no
C1 C22 C23 122.75(10) 1_555 1_555 1_555 no
C24 C23 C34 119.99(11) 1_555 1_555 1_555 no
C22 C23 C24 119.94(10) 1_555 1_555 1_555 no
C22 C23 C34 119.93(10) 1_555 1_555 1_555 no
C23 C24 C28 118.77(12) 1_555 1_555 1_555 no
C25 C24 C28 120.91(12) 1_555 1_555 1_555 no
C23 C24 C25 120.27(11) 1_555 1_555 1_555 no
C24 C25 C26 110.34(17) 1_555 1_555 1_555 no
C24 C25 C27 114.67(17) 1_555 1_555 1_555 no
C26 C25 C27 109.15(14) 1_555 1_555 1_555 no
C24 C28 C29 122.10(13) 1_555 1_555 1_555 no
C28 C29 C33 118.36(18) 1_555 1_555 1_555 no
C28 C29 C30B 128.34 1_555 1_555 1_555 no
C28 C29 C30A 114.07 1_555 1_555 1_555 no
C30A C29 C33 127.57 1_555 1_555 1_555 no
C30B C29 C33 113.07 1_555 1_555 1_555 no
C31A C30A C32A 112.92 1_555 1_555 1_555 no
C29 C30A C32A 112.88 1_555 1_555 1_555 no
C29 C30A C31A 106.61 1_555 1_555 1_555 no
C29 C30B C32B 104.03 1_555 1_555 1_555 no
C31B C30B C32B 103.71 1_555 1_555 1_555 no
C29 C30B C31B 121.02 1_555 1_555 1_555 no
C29 C33 C34 121.74(19) 1_555 1_555 1_555 no
C23 C34 C35 121.46(13) 1_555 1_555 1_555 no
C23 C34 C33 119.00(12) 1_555 1_555 1_555 no
C33 C34 C35 119.52(14) 1_555 1_555 1_555 no
C34 C35 C36 110.27(13) 1_555 1_555 1_555 no
C34 C35 C37 113.10(15) 1_555 1_555 1_555 no
C36 C35 C37 110.07(18) 1_555 1_555 1_555 no
C39 C38 C58 118.13(10) 1_555 1_555 1_555 no
N1 C38 C58 120.38(10) 1_555 1_555 1_555 yes
N1 C38 C39 121.48(10) 1_555 1_555 1_555 yes
C38 C39 C40 124.30(10) 1_555 1_555 1_555 no
C40 C39 C55 115.99(10) 1_555 1_555 1_555 no
C38 C39 C55 119.66(10) 1_555 1_555 1_555 no
C39 C40 C45 118.67(10) 1_555 1_555 1_555 no
C39 C40 C41 120.70(10) 1_555 1_555 1_555 no
C41 C40 C45 120.07(10) 1_555 1_555 1_555 no
C40 C41 C54 118.89(11) 1_555 1_555 1_555 no
C42 C41 C54 120.12(10) 1_555 1_555 1_555 no
C40 C41 C42 120.82(10) 1_555 1_555 1_555 no
C41 C42 C43 113.99(13) 1_555 1_555 1_555 no
C41 C42 C44 109.97(13) 1_555 1_555 1_555 no
C43 C42 C44 109.79(13) 1_555 1_555 1_555 no
C46 C45 C49 119.87(11) 1_555 1_555 1_555 no
C40 C45 C49 119.20(10) 1_555 1_555 1_555 no
C40 C45 C46 120.71(10) 1_555 1_555 1_555 no
C45 C46 C48 109.53(10) 1_555 1_555 1_555 no
C47 C46 C48 110.04(15) 1_555 1_555 1_555 no
C45 C46 C47 113.97(12) 1_555 1_555 1_555 no
C45 C49 C50 121.56(12) 1_555 1_555 1_555 no
C49 C50 C51 121.02(12) 1_555 1_555 1_555 no
C49 C50 C54 118.28(12) 1_555 1_555 1_555 no
C51 C50 C54 120.66(11) 1_555 1_555 1_555 no
C52 C51 C53 111.6(2) 1_555 1_555 1_555 no
C50 C51 C52 111.29(17) 1_555 1_555 1_555 no
C50 C51 C53 111.82(11) 1_555 1_555 1_555 no
C41 C54 C50 121.97(11) 1_555 1_555 1_555 no
C39 C55 C56 121.97(11) 1_555 1_555 1_555 no
C55 C56 C57 118.54(11) 1_555 1_555 1_555 no
C56 C57 C58 121.32(11) 1_555 1_555 1_555 no
C38 C58 C59 121.49(10) 1_555 1_555 1_555 no
C57 C58 C59 117.96(10) 1_555 1_555 1_555 no
C38 C58 C57 120.33(10) 1_555 1_555 1_555 no
C60 C59 C70 120.13(10) 1_555 1_555 1_555 no
C58 C59 C70 118.26(10) 1_555 1_555 1_555 no
C58 C59 C60 121.51(10) 1_555 1_555 1_555 no
C59 C60 C64 118.63(11) 1_555 1_555 1_555 no
C61 C60 C64 119.48(11) 1_555 1_555 1_555 no
C59 C60 C61 121.82(10) 1_555 1_555 1_555 no
C60 C61 C63 109.61(12) 1_555 1_555 1_555 no
C62 C61 C63 109.10(12) 1_555 1_555 1_555 no
C60 C61 C62 113.79(12) 1_555 1_555 1_555 no
C60 C64 C65 121.89(11) 1_555 1_555 1_555 no
C64 C65 C66A 121.59 1_555 1_555 1_555 no
C66B C65 C69 128.02 1_555 1_555 1_555 no
C64 C65 C69 118.35(12) 1_555 1_555 1_555 no
C66A C65 C69 120.02 1_555 1_555 1_555 no
C64 C65 C66B 111.60 1_555 1_555 1_555 no
C67A C66A C68A 111.33 1_555 1_555 1_555 no
C65 C66A C67A 111.77 1_555 1_555 1_555 no
C65 C66A C68A 108.61 1_555 1_555 1_555 no
C67B C66B C68B 111.42 1_555 1_555 1_555 no
C65 C66B C68B 121.89 1_555 1_555 1_555 no
C65 C66B C67B 104.96 1_555 1_555 1_555 no
C65 C69 C70 121.63(12) 1_555 1_555 1_555 no
C59 C70 C69 119.23(11) 1_555 1_555 1_555 no
C59 C70 C71 121.29(11) 1_555 1_555 1_555 no
C69 C70 C71 119.38(11) 1_555 1_555 1_555 no
C72 C71 C73 110.74(15) 1_555 1_555 1_555 no
C70 C71 C73 110.15(10) 1_555 1_555 1_555 no
C70 C71 C72 113.66(11) 1_555 1_555 1_555 no
C8 C6 H6 107.00 1_555 1_555 1_555 no
C5 C6 H6 107.00 1_555 1_555 1_555 no
C7 C6 H6 106.00 1_555 1_555 1_555 no
C6 C7 H7C 109.00 1_555 1_555 1_555 no
H7A C7 H7B 109.00 1_555 1_555 1_555 no
H7A C7 H7C 109.00 1_555 1_555 1_555 no
H7B C7 H7C 109.00 1_555 1_555 1_555 no
C6 C7 H7B 110.00 1_555 1_555 1_555 no
C6 C7 H7A 109.00 1_555 1_555 1_555 no
C6 C8 H8B 109.00 1_555 1_555 1_555 no
C6 C8 H8A 109.00 1_555 1_555 1_555 no
H8A C8 H8C 110.00 1_555 1_555 1_555 no
H8B C8 H8C 109.00 1_555 1_555 1_555 no
C6 C8 H8C 110.00 1_555 1_555 1_555 no
H8A C8 H8B 110.00 1_555 1_555 1_555 no
C5 C9 H9 119.00 1_555 1_555 1_555 no
C10 C9 H9 119.00 1_555 1_555 1_555 no
C10 C11 H11 108.00 1_555 1_555 1_555 no
C13 C11 H11 108.00 1_555 1_555 1_555 no
C12 C11 H11 108.00 1_555 1_555 1_555 no
C11 C12 H12C 110.00 1_555 1_555 1_555 no
H12A C12 H12B 109.00 1_555 1_555 1_555 no
H12A C12 H12C 109.00 1_555 1_555 1_555 no
H12B C12 H12C 110.00 1_555 1_555 1_555 no
C11 C12 H12A 109.00 1_555 1_555 1_555 no
C11 C12 H12B 109.00 1_555 1_555 1_555 no
C11 C13 H13B 109.00 1_555 1_555 1_555 no
C11 C13 H13A 110.00 1_555 1_555 1_555 no
H13A C13 H13C 110.00 1_555 1_555 1_555 no
H13B C13 H13C 110.00 1_555 1_555 1_555 no
C11 C13 H13C 109.00 1_555 1_555 1_555 no
H13A C13 H13B 109.00 1_555 1_555 1_555 no
C10 C14 H14 119.00 1_555 1_555 1_555 no
C15 C14 H14 119.00 1_555 1_555 1_555 no
C15 C16 H16 108.00 1_555 1_555 1_555 no
C18 C16 H16 108.00 1_555 1_555 1_555 no
C17 C16 H16 108.00 1_555 1_555 1_555 no
C16 C17 H17B 109.00 1_555 1_555 1_555 no
C16 C17 H17C 110.00 1_555 1_555 1_555 no
H17A C17 H17C 110.00 1_555 1_555 1_555 no
H17B C17 H17C 109.00 1_555 1_555 1_555 no
H17A C17 H17B 110.00 1_555 1_555 1_555 no
C16 C17 H17A 109.00 1_555 1_555 1_555 no
C16 C18 H18C 109.00 1_555 1_555 1_555 no
H18A C18 H18B 110.00 1_555 1_555 1_555 no
H18A C18 H18C 109.00 1_555 1_555 1_555 no
H18B C18 H18C 109.00 1_555 1_555 1_555 no
C16 C18 H18A 110.00 1_555 1_555 1_555 no
C16 C18 H18B 109.00 1_555 1_555 1_555 no
C2 C19 H19 119.00 1_555 1_555 1_555 no
C20 C19 H19 119.00 1_555 1_555 1_555 no
C19 C20 H20 121.00 1_555 1_555 1_555 no
C21 C20 H20 121.00 1_555 1_555 1_555 no
C22 C21 H21 119.00 1_555 1_555 1_555 no
C20 C21 H21 119.00 1_555 1_555 1_555 no
C24 C25 H25 107.00 1_555 1_555 1_555 no
C26 C25 H25 107.00 1_555 1_555 1_555 no
C27 C25 H25 107.00 1_555 1_555 1_555 no
C25 C26 H26A 109.00 1_555 1_555 1_555 no
H26A C26 H26B 109.00 1_555 1_555 1_555 no
H26A C26 H26C 109.00 1_555 1_555 1_555 no
H26B C26 H26C 109.00 1_555 1_555 1_555 no
C25 C26 H26C 110.00 1_555 1_555 1_555 no
C25 C26 H26B 110.00 1_555 1_555 1_555 no
C25 C27 H27B 110.00 1_555 1_555 1_555 no
C25 C27 H27A 110.00 1_555 1_555 1_555 no
H27A C27 H27C 109.00 1_555 1_555 1_555 no
H27B C27 H27C 109.00 1_555 1_555 1_555 no
C25 C27 H27C 109.00 1_555 1_555 1_555 no
H27A C27 H27B 109.00 1_555 1_555 1_555 no
C24 C28 H28 119.00 1_555 1_555 1_555 no
C29 C28 H28 119.00 1_555 1_555 1_555 no
C31A C30A H30A 108.00 1_555 1_555 1_555 no
C29 C30A H30A 108.00 1_555 1_555 1_555 no
C32A C30A H30A 108.00 1_555 1_555 1_555 no
C29 C30B H30B 109.00 1_555 1_555 1_555 no
C31B C30B H30B 109.00 1_555 1_555 1_555 no
C32B C30B H30B 109.00 1_555 1_555 1_555 no
H611 C31A H613 109.00 1_555 1_555 1_555 no
H612 C31A H613 109.00 1_555 1_555 1_555 no
C30A C31A H611 109.00 1_555 1_555 1_555 no
C30A C31A H612 109.00 1_555 1_555 1_555 no
C30A C31A H613 109.00 1_555 1_555 1_555 no
H611 C31A H612 109.00 1_555 1_555 1_555 no
C30B C31B H614 109.00 1_555 1_555 1_555 no
C30B C31B H615 109.00 1_555 1_555 1_555 no
C30B C31B H616 109.00 1_555 1_555 1_555 no
H614 C31B H615 109.00 1_555 1_555 1_555 no
H614 C31B H616 111.00 1_555 1_555 1_555 no
H615 C31B H616 110.00 1_555 1_555 1_555 no
C30A C32A H617 109.00 1_555 1_555 1_555 no
C30A C32A H618 109.00 1_555 1_555 1_555 no
C30A C32A H619 109.00 1_555 1_555 1_555 no
H617 C32A H618 109.00 1_555 1_555 1_555 no
H617 C32A H619 109.00 1_555 1_555 1_555 no
H618 C32A H619 109.00 1_555 1_555 1_555 no
C30B C32B H622 109.00 1_555 1_555 1_555 no
C30B C32B H620 109.00 1_555 1_555 1_555 no
C30B C32B H621 109.00 1_555 1_555 1_555 no
H621 C32B H622 109.00 1_555 1_555 1_555 no
H620 C32B H621 109.00 1_555 1_555 1_555 no
H620 C32B H622 109.00 1_555 1_555 1_555 no
C29 C33 H33 119.00 1_555 1_555 1_555 no
C34 C33 H33 119.00 1_555 1_555 1_555 no
C36 C35 H35 108.00 1_555 1_555 1_555 no
C34 C35 H35 108.00 1_555 1_555 1_555 no
C37 C35 H35 108.00 1_555 1_555 1_555 no
H36B C36 H36C 109.00 1_555 1_555 1_555 no
C35 C36 H36A 109.00 1_555 1_555 1_555 no
C35 C36 H36B 110.00 1_555 1_555 1_555 no
C35 C36 H36C 110.00 1_555 1_555 1_555 no
H36A C36 H36B 109.00 1_555 1_555 1_555 no
H36A C36 H36C 109.00 1_555 1_555 1_555 no
C35 C37 H37C 109.00 1_555 1_555 1_555 no
H37A C37 H37B 109.00 1_555 1_555 1_555 no
H37A C37 H37C 110.00 1_555 1_555 1_555 no
H37B C37 H37C 110.00 1_555 1_555 1_555 no
C35 C37 H37B 110.00 1_555 1_555 1_555 no
C35 C37 H37A 109.00 1_555 1_555 1_555 no
C44 C42 H42 108.00 1_555 1_555 1_555 no
C41 C42 H42 108.00 1_555 1_555 1_555 no
C43 C42 H42 108.00 1_555 1_555 1_555 no
C42 C43 H43C 110.00 1_555 1_555 1_555 no
H43A C43 H43B 109.00 1_555 1_555 1_555 no
H43A C43 H43C 109.00 1_555 1_555 1_555 no
H43B C43 H43C 109.00 1_555 1_555 1_555 no
C42 C43 H43A 109.00 1_555 1_555 1_555 no
C42 C43 H43B 110.00 1_555 1_555 1_555 no
C42 C44 H44A 109.00 1_555 1_555 1_555 no
C42 C44 H44C 109.00 1_555 1_555 1_555 no
H44A C44 H44B 109.00 1_555 1_555 1_555 no
H44A C44 H44C 110.00 1_555 1_555 1_555 no
H44B C44 H44C 109.00 1_555 1_555 1_555 no
C42 C44 H44B 110.00 1_555 1_555 1_555 no
C47 C46 H46 108.00 1_555 1_555 1_555 no
C48 C46 H46 108.00 1_555 1_555 1_555 no
C45 C46 H46 108.00 1_555 1_555 1_555 no
C46 C47 H47B 109.00 1_555 1_555 1_555 no
C46 C47 H47C 110.00 1_555 1_555 1_555 no
H47A C47 H47B 109.00 1_555 1_555 1_555 no
H47A C47 H47C 109.00 1_555 1_555 1_555 no
H47B C47 H47C 109.00 1_555 1_555 1_555 no
C46 C47 H47A 110.00 1_555 1_555 1_555 no
C46 C48 H48A 109.00 1_555 1_555 1_555 no
H48A C48 H48B 110.00 1_555 1_555 1_555 no
H48A C48 H48C 110.00 1_555 1_555 1_555 no
H48B C48 H48C 109.00 1_555 1_555 1_555 no
C46 C48 H48B 109.00 1_555 1_555 1_555 no
C46 C48 H48C 110.00 1_555 1_555 1_555 no
C45 C49 H49 119.00 1_555 1_555 1_555 no
C50 C49 H49 119.00 1_555 1_555 1_555 no
C52 C51 H51 107.00 1_555 1_555 1_555 no
C50 C51 H51 107.00 1_555 1_555 1_555 no
C53 C51 H51 108.00 1_555 1_555 1_555 no
C51 C52 H52B 109.00 1_555 1_555 1_555 no
C51 C52 H52C 110.00 1_555 1_555 1_555 no
H52A C52 H52C 109.00 1_555 1_555 1_555 no
H52B C52 H52C 110.00 1_555 1_555 1_555 no
H52A C52 H52B 109.00 1_555 1_555 1_555 no
C51 C52 H52A 110.00 1_555 1_555 1_555 no
C51 C53 H53A 110.00 1_555 1_555 1_555 no
C51 C53 H53B 109.00 1_555 1_555 1_555 no
C51 C53 H53C 110.00 1_555 1_555 1_555 no
H53A C53 H53B 109.00 1_555 1_555 1_555 no
H53A C53 H53C 109.00 1_555 1_555 1_555 no
H53B C53 H53C 110.00 1_555 1_555 1_555 no
C41 C54 H54 119.00 1_555 1_555 1_555 no
C50 C54 H54 119.00 1_555 1_555 1_555 no
C39 C55 H55 119.00 1_555 1_555 1_555 no
C56 C55 H55 119.00 1_555 1_555 1_555 no
C55 C56 H56 121.00 1_555 1_555 1_555 no
C57 C56 H56 121.00 1_555 1_555 1_555 no
C56 C57 H57 119.00 1_555 1_555 1_555 no
C58 C57 H57 119.00 1_555 1_555 1_555 no
C60 C61 H61 108.00 1_555 1_555 1_555 no
C63 C61 H61 108.00 1_555 1_555 1_555 no
C62 C61 H61 108.00 1_555 1_555 1_555 no
C61 C62 H62C 109.00 1_555 1_555 1_555 no
H62A C62 H62B 109.00 1_555 1_555 1_555 no
H62A C62 H62C 109.00 1_555 1_555 1_555 no
H62B C62 H62C 109.00 1_555 1_555 1_555 no
C61 C62 H62A 110.00 1_555 1_555 1_555 no
C61 C62 H62B 110.00 1_555 1_555 1_555 no
C61 C63 H63B 109.00 1_555 1_555 1_555 no
C61 C63 H63A 110.00 1_555 1_555 1_555 no
H63A C63 H63C 109.00 1_555 1_555 1_555 no
H63B C63 H63C 109.00 1_555 1_555 1_555 no
C61 C63 H63C 110.00 1_555 1_555 1_555 no
H63A C63 H63B 109.00 1_555 1_555 1_555 no
C60 C64 H64 119.00 1_555 1_555 1_555 no
C65 C64 H64 119.00 1_555 1_555 1_555 no
C65 C66A H66A 108.00 1_555 1_555 1_555 no
C68A C66A H66A 108.00 1_555 1_555 1_555 no
C67A C66A H66A 108.00 1_555 1_555 1_555 no
C68B C66B H66B 102.00 1_555 1_555 1_555 no
C67B C66B H66B 109.00 1_555 1_555 1_555 no
C65 C66B H66B 107.00 1_555 1_555 1_555 no
C66A C67A H625 109.00 1_555 1_555 1_555 no
H624 C67A H625 109.00 1_555 1_555 1_555 no
H623 C67A H624 109.00 1_555 1_555 1_555 no
H623 C67A H625 109.00 1_555 1_555 1_555 no
C66A C67A H623 109.00 1_555 1_555 1_555 no
C66A C67A H624 109.00 1_555 1_555 1_555 no
C66B C67B H626 105.00 1_555 1_555 1_555 no
C66B C67B H627 110.00 1_555 1_555 1_555 no
C66B C67B H628 112.00 1_555 1_555 1_555 no
H626 C67B H628 107.00 1_555 1_555 1_555 no
H627 C67B H628 111.00 1_555 1_555 1_555 no
H626 C67B H627 111.00 1_555 1_555 1_555 no
C66A C68A H631 109.00 1_555 1_555 1_555 no
H629 C68A H630 109.00 1_555 1_555 1_555 no
H630 C68A H631 109.00 1_555 1_555 1_555 no
C66A C68A H630 109.00 1_555 1_555 1_555 no
H629 C68A H631 109.00 1_555 1_555 1_555 no
C66A C68A H629 109.00 1_555 1_555 1_555 no
H632 C68B H634 109.00 1_555 1_555 1_555 no
C66B C68B H632 109.00 1_555 1_555 1_555 no
C66B C68B H633 112.00 1_555 1_555 1_555 no
C66B C68B H634 109.00 1_555 1_555 1_555 no
H632 C68B H633 108.00 1_555 1_555 1_555 no
H633 C68B H634 108.00 1_555 1_555 1_555 no
C65 C69 H69 119.00 1_555 1_555 1_555 no
C70 C69 H69 119.00 1_555 1_555 1_555 no
C72 C71 H71 107.00 1_555 1_555 1_555 no
C73 C71 H71 107.00 1_555 1_555 1_555 no
C70 C71 H71 107.00 1_555 1_555 1_555 no
C71 C72 H72A 110.00 1_555 1_555 1_555 no
C71 C72 H72B 109.00 1_555 1_555 1_555 no
H72A C72 H72B 109.00 1_555 1_555 1_555 no
H72A C72 H72C 109.00 1_555 1_555 1_555 no
C71 C72 H72C 110.00 1_555 1_555 1_555 no
H72B C72 H72C 109.00 1_555 1_555 1_555 no
C71 C73 H73B 109.00 1_555 1_555 1_555 no
C71 C73 H73C 110.00 1_555 1_555 1_555 no
C71 C73 H73A 110.00 1_555 1_555 1_555 no
H73A C73 H73C 109.00 1_555 1_555 1_555 no
H73B C73 H73C 109.00 1_555 1_555 1_555 no
H73A C73 H73B 109.00 1_555 1_555 1_555 no
C200 C100 C600 119.8(2) 1_555 1_555 1_555 no
C100 C200 C300 120.5(2) 1_555 1_555 1_555 no
C200 C100 H501 120.00 1_555 1_555 1_555 no
C600 C100 H501 120.00 1_555 1_555 1_555 no
C200 C300 C400 119.8(2) 1_555 1_555 1_555 no
C100 C200 H502 120.00 1_555 1_555 1_555 no
C300 C200 H502 120.00 1_555 1_555 1_555 no
C201 C101 C601 120.0(8) 1_555 1_555 1_555 no
C400 C300 H503 120.00 1_555 1_555 1_555 no
C300 C400 C500 119.7(2) 1_555 1_555 1_555 no
C200 C300 H503 120.00 1_555 1_555 1_555 no
C201 C101 H601 122.00 1_555 1_555 1_555 no
C101 C201 C301 118.2(8) 1_555 1_555 1_555 no
C601 C101 H601 118.00 1_555 1_555 1_555 no
C300 C400 H504 120.00 1_555 1_555 1_555 no
C400 C500 C600 120.2(2) 1_555 1_555 1_555 no
C500 C400 H504 120.00 1_555 1_555 1_555 no
C301 C201 H602 121.00 1_555 1_555 1_555 no
C201 C301 C401 119.8(8) 1_555 1_555 1_555 no
C101 C201 H602 120.00 1_555 1_555 1_555 no
C600 C500 H505 120.00 1_555 1_555 1_555 no
C100 C600 C500 120.0(2) 1_555 1_555 1_555 no
C400 C500 H505 120.00 1_555 1_555 1_555 no
C401 C301 H603 119.00 1_555 1_555 1_555 no
C301 C401 C501 119.6(7) 1_555 1_555 1_555 no
C201 C301 H603 121.00 1_555 1_555 1_555 no
C500 C600 H506 120.00 1_555 1_555 1_555 no
C100 C600 H506 120.00 1_555 1_555 1_555 no
C301 C401 H604 120.00 1_555 1_555 1_555 no
C401 C501 C601 120.7(8) 1_555 1_555 1_555 no
C501 C401 H604 120.00 1_555 1_555 1_555 no
C101 C601 C501 121.3(8) 1_555 1_555 1_555 no
C401 C501 H605 119.00 1_555 1_555 1_555 no
C601 C501 H605 120.00 1_555 1_555 1_555 no
C101 C601 H606 119.00 1_555 1_555 1_555 no
C501 C601 H606 119.00 1_555 1_555 1_555 no

loop_
_geom_bond_atom_site_label_1
_geom_bond_atom_site_label_2
_geom_bond_distance
_geom_bond_site_symmetry_1
_geom_bond_site_symmetry_2
_geom_bond_publ_flag
SI(2) O(2A) 1.6170(3) 1_555 1_555 yes
SI(2) O(1A) 1.6149(3) 1_555 1_555 yes
SI(2) N(1) 1.7705(9) 1_555 1_555 yes
SI(2) N(2) 1.7797(10) 1_555 1_555 yes
SI(1) O(1) 1.6248(10) 1_555 1_555 yes
SI(1) O(2) 1.6271(10) 1_555 1_555 yes
SI(1) N(1) 1.7323(10) 1_555 1_555 yes
SI(1) N(2) 1.7332(10) 1_555 1_555 yes
O(2A) H(2A) 0.9598 1_555 1_555 yes
O(1A) H(1A) 0.9598 1_555 1_555 yes
O(1) H(1) 0.9577 1_555 1_555 yes
O(2) H(2) 0.9599 1_555 1_555 yes
N(1) C(38) 1.4123(14) 1_555 1_555 yes
N(2) C(1) 1.4116(15) 1_555 1_555 yes
C(1) C(2) 1.4189(16) 1_555 1_555 yes
C(1) C(22) 1.4137(17) 1_555 1_555 yes
C(2) C(19) 1.3921(17) 1_555 1_555 yes
C(2) C(4) 1.4935(17) 1_555 1_555 yes
C(7) C(6) 1.508(2) 1_555 1_555 yes
C(7) H(7A) 1.092 1_555 1_555 yes
C(7) H(7B) 1.091 1_555 1_555 yes
C(7) H(7C) 1.091 1_555 1_555 yes
C(6) C(5) 1.5270(15) 1_555 1_555 yes
C(6) C(8) 1.517(2) 1_555 1_555 yes
C(6) H(6) 1.099 1_555 1_555 yes
C(5) C(9) 1.4004(19) 1_555 1_555 yes
C(5) C(4) 1.4114(17) 1_555 1_555 yes
C(8) H(8A) 1.092 1_555 1_555 yes
C(8) H(8B) 1.092 1_555 1_555 yes
C(8) H(8C) 1.092 1_555 1_555 yes
C(9) C(10) 1.3936(16) 1_555 1_555 yes
C(9) H(9) 1.083 1_555 1_555 yes
C(10) C(11) 1.5175(19) 1_555 1_555 yes
C(10) C(14) 1.3983(18) 1_555 1_555 yes
C(12) C(11) 1.520(2) 1_555 1_555 yes
C(12) H(12A) 1.092 1_555 1_555 yes
C(12) H(12B) 1.092 1_555 1_555 yes
C(12) H(12C) 1.091 1_555 1_555 yes
C(11) C(13) 1.523(2) 1_555 1_555 yes
C(11) H(11) 1.094 1_555 1_555 yes
C(13) H(13A) 1.092 1_555 1_555 yes
C(13) H(13B) 1.091 1_555 1_555 yes
C(13) H(13C) 1.091 1_555 1_555 yes
C(14) C(15) 1.4025(18) 1_555 1_555 yes
C(14) H(14) 1.082 1_555 1_555 yes
C(15) C(16) 1.5232(17) 1_555 1_555 yes
C(15) C(4) 1.4106(16) 1_555 1_555 yes
C(16) C(17) 1.5287(17) 1_555 1_555 yes
C(16) C(18) 1.5325(18) 1_555 1_555 yes
C(16) H(16) 1.093 1_555 1_555 yes
C(17) H(17A) 1.092 1_555 1_555 yes
C(17) H(17B) 1.091 1_555 1_555 yes
C(17) H(17C) 1.092 1_555 1_555 yes
C(18) H(18A) 1.091 1_555 1_555 yes
C(18) H(18B) 1.091 1_555 1_555 yes
C(18) H(18C) 1.092 1_555 1_555 yes
C(19) C(20) 1.3923(19) 1_555 1_555 yes
C(19) H(19) 1.083 1_555 1_555 yes
C(39) C(38) 1.4124(16) 1_555 1_555 yes
C(39) C(40) 1.4970(15) 1_555 1_555 yes
C(39) C(55) 1.3962(16) 1_555 1_555 yes
C(38) C(58) 1.4212(15) 1_555 1_555 yes
C(37) C(35) 1.5299(19) 1_555 1_555 yes
C(37) H(37A) 1.091 1_555 1_555 yes
C(37) H(37B) 1.092 1_555 1_555 yes
C(37) H(37C) 1.091 1_555 1_555 yes
C(36) C(35) 1.533(2) 1_555 1_555 yes
C(36) H(36A) 1.092 1_555 1_555 yes
C(36) H(36B) 1.092 1_555 1_555 yes
C(36) H(36C) 1.091 1_555 1_555 yes
C(35) C(34) 1.5190(18) 1_555 1_555 yes
C(35) H(35) 1.094 1_555 1_555 yes
C(34) C(33) 1.4020(18) 1_555 1_555 yes
C(34) C(23) 1.4060(18) 1_555 1_555 yes
C(33) C(29) 1.388(2) 1_555 1_555 yes
C(33) H(33) 1.084 1_555 1_555 yes
C(20) C(21) 1.3888(18) 1_555 1_555 yes
C(20) H(20) 1.083 1_555 1_555 yes
C(22) C(21) 1.3962(17) 1_555 1_555 yes
C(22) C(23) 1.4949(16) 1_555 1_555 yes
C(21) H(21) 1.083 1_555 1_555 yes
C(24) C(23) 1.4132(17) 1_555 1_555 yes
C(24) C(25) 1.5272(19) 1_555 1_555 yes
C(24) C(28) 1.3947(19) 1_555 1_555 yes
C(49) C(45) 1.3985(16) 1_555 1_555 yes
C(49) C(50) 1.3976(17) 1_555 1_555 yes
C(49) H(49) 1.081 1_555 1_555 yes
C(48) C(46) 1.529(2) 1_555 1_555 yes
C(48) H(48A) 1.092 1_555 1_555 yes
C(48) H(48B) 1.092 1_555 1_555 yes
C(48) H(48C) 1.091 1_555 1_555 yes
C(47) C(46) 1.517(2) 1_555 1_555 yes
C(47) H(47A) 1.091 1_555 1_555 yes
C(47) H(47B) 1.091 1_555 1_555 yes
C(47) H(47C) 1.091 1_555 1_555 yes
C(46) C(45) 1.5224(16) 1_555 1_555 yes
C(46) H(46) 1.094 1_555 1_555 yes
C(45) C(40) 1.4078(17) 1_555 1_555 yes
C(44) C(42) 1.532(2) 1_555 1_555 yes
C(44) H(44A) 1.091 1_555 1_555 yes
C(44) H(44B) 1.091 1_555 1_555 yes
C(44) H(44C) 1.091 1_555 1_555 yes
C(43) C(42) 1.5335(19) 1_555 1_555 yes
C(43) H(43A) 1.092 1_555 1_555 yes
C(43) H(43B) 1.092 1_555 1_555 yes
C(43) H(43C) 1.091 1_555 1_555 yes
C(42) C(41) 1.5207(17) 1_555 1_555 yes
C(42) H(42) 1.096 1_555 1_555 yes
C(41) C(40) 1.4073(16) 1_555 1_555 yes
C(41) C(54) 1.4001(17) 1_555 1_555 yes
C(25) C(26) 1.5381(19) 1_555 1_555 yes
C(25) C(27) 1.5329(19) 1_555 1_555 yes
C(25) H(25) 1.095 1_555 1_555 yes
C(26) H(26A) 1.092 1_555 1_555 yes
C(26) H(26B) 1.091 1_555 1_555 yes
C(26) H(26C) 1.091 1_555 1_555 yes
C(27) H(27A) 1.091 1_555 1_555 yes
C(27) H(27B) 1.091 1_555 1_555 yes
C(27) H(27C) 1.091 1_555 1_555 yes
C(28) C(29) 1.393(2) 1_555 1_555 yes
C(28) H(28) 1.081 1_555 1_555 yes
C(29) C(30A) 1.5270(13) 1_555 1_555 yes
C(50) C(51) 1.5199(17) 1_555 1_555 yes
C(50) C(54) 1.3911(19) 1_555 1_555 yes
C(51) C(53) 1.518(2) 1_555 1_555 yes
C(51) C(52) 1.520(3) 1_555 1_555 yes
C(51) H(51) 1.096 1_555 1_555 yes
C(53) H(53A) 1.091 1_555 1_555 yes
C(53) H(53B) 1.091 1_555 1_555 yes
C(53) H(53C) 1.091 1_555 1_555 yes
C(52) H(52A) 1.091 1_555 1_555 yes
C(52) H(52B) 1.091 1_555 1_555 yes
C(52) H(52C) 1.091 1_555 1_555 yes
C(54) H(54) 1.081 1_555 1_555 yes
C(55) C(56) 1.3882(17) 1_555 1_555 yes
C(55) H(55) 1.082 1_555 1_555 yes
C(56) C(57) 1.3874(17) 1_555 1_555 yes
C(56) H(56) 1.082 1_555 1_555 yes
C(57) C(58) 1.3915(16) 1_555 1_555 yes
C(57) H(57) 1.080 1_555 1_555 yes
C(58) C(59) 1.4911(16) 1_555 1_555 yes
C(59) C(60) 1.4088(16) 1_555 1_555 yes
C(59) C(70) 1.4109(17) 1_555 1_555 yes
C(60) C(61) 1.5257(17) 1_555 1_555 yes
C(60) C(64) 1.3989(17) 1_555 1_555 yes
C(61) C(62) 1.5286(17) 1_555 1_555 yes
C(61) C(63) 1.5333(17) 1_555 1_555 yes
C(61) H(61) 1.097 1_555 1_555 yes
C(62) H(62A) 1.091 1_555 1_555 yes
C(62) H(62B) 1.092 1_555 1_555 yes
C(62) H(62C) 1.091 1_555 1_555 yes
C(63) H(63A) 1.091 1_555 1_555 yes
C(63) H(63B) 1.092 1_555 1_555 yes
C(63) H(63C) 1.092 1_555 1_555 yes
C(64) C(65) 1.3990(19) 1_555 1_555 yes
C(64) H(64) 1.081 1_555 1_555 yes
C(65) C(69) 1.3921(18) 1_555 1_555 yes
C(65) C(66A) 1.5200(13) 1_555 1_555 yes
C(69) C(70) 1.3943(17) 1_555 1_555 yes
C(69) H(69) 1.080 1_555 1_555 yes
C(70) C(71) 1.5254(16) 1_555 1_555 yes
C(71) C(72) 1.5120(19) 1_555 1_555 yes
C(71) C(73) 1.521(2) 1_555 1_555 yes
C(71) H(71) 1.096 1_555 1_555 yes
C(72) H(72A) 1.092 1_555 1_555 yes
C(72) H(72B) 1.091 1_555 1_555 yes
C(72) H(72C) 1.092 1_555 1_555 yes
C(73) H(73A) 1.092 1_555 1_555 yes
C(73) H(73B) 1.091 1_555 1_555 yes
C(73) H(73C) 1.091 1_555 1_555 yes
C(31A) H(611) 1.091 1_555 1_555 yes
C(31A) H(612) 1.091 1_555 1_555 yes
C(31A) H(613) 1.091 1_555 1_555 yes
C(32A) C(30A) 1.491699 1_555 1_555 yes
C(32A) H(617) 1.091 1_555 1_555 yes
C(32A) H(618) 1.091 1_555 1_555 yes
C(32A) H(619) 1.091 1_555 1_555 yes
C(30A) H(30A) 1.094 1_555 1_555 yes
C(30B) C(31B) 1.480628 1_555 1_555 yes
C(30B) C(32B) 1.528938 1_555 1_555 yes
C(30B) H(30B) 1.094 1_555 1_555 yes
C(31B) H(614) 1.091 1_555 1_555 yes
C(31B) H(615) 1.091 1_555 1_555 yes
C(31B) H(616) 1.091 1_555 1_555 yes
C(32B) H(621) 1.091 1_555 1_555 yes
C(32B) H(620) 1.091 1_555 1_555 yes
C(32B) H(622) 1.091 1_555 1_555 yes
C(66A) C(67A) 1.523449 1_555 1_555 yes
C(66A) C(68A) 1.533762 1_555 1_555 yes
C(66A) H(66A) 1.096 1_555 1_555 yes
C(66A) H(66B) 1.096 1_555 1_555 yes
C(67A) H(623) 1.091 1_555 1_555 yes
C(67A) H(624) 1.091 1_555 1_555 yes
C(67A) H(625) 1.091 1_555 1_555 yes
C(68A) H(629) 1.091 1_555 1_555 yes
C(68A) H(630) 1.091 1_555 1_555 yes
C(68A) H(631) 1.091 1_555 1_555 yes
C(68A) H(633) 1.091 1_555 1_555 yes
C(66B) C(67B) 1.52081 1_555 1_555 yes
C(66B) C(68B) 1.53015 1_555 1_555 yes
C(67B) H(623) 1.013 1_555 1_555 yes
C(67B) H(626) 1.091 1_555 1_555 yes
C(67B) H(627) 1.091 1_555 1_555 yes
C(67B) H(628) 1.091 1_555 1_555 yes
C(68B) H(632) 1.091 1_555 1_555 yes
C(68B) H(633) 1.058 1_555 1_555 yes
C(68B) H(634) 1.091 1_555 1_555 yes
C(100) C(200) 1.393(3) 1_555 1_555 yes
C(100) C(600) 1.380(3) 1_555 1_555 yes
C(100) H(501) 1.082 1_555 1_555 yes
C(100) H(601) 1.082 1_555 1_555 yes
C(200) C(300) 1.375(3) 1_555 1_555 yes
C(200) H(502) 1.081 1_555 1_555 yes
C(600) C(500) 1.378(3) 1_555 1_555 yes
C(600) H(506) 1.087 1_555 1_555 yes
C(500) C(400) 1.397(3) 1_555 1_555 yes
C(500) H(505) 1.083 1_555 1_555 yes
C(400) C(300) 1.384(3) 1_555 1_555 yes
C(400) H(504) 1.082 1_555 1_555 yes
C(300) H(503) 1.083 1_555 1_555 yes
C(401) C(301) 1.365(13) 1_555 1_555 yes
C(401) C(501) 1.392(12) 1_555 1_555 yes
C(401) H(604) 1.081 1_555 1_555 yes
C(301) C(201) 1.437(12) 1_555 1_555 yes
C(301) H(603) 1.082 1_555 1_555 yes
C(101) C(201) 1.417(12) 1_555 1_555 yes
C(101) C(601) 1.337(11) 1_555 1_555 yes
C(101) H(601) 0.9885 1_555 1_555 yes
C(201) H(602) 1.078 1_555 1_555 yes
C(601) C(501) 1.381(12) 1_555 1_555 yes
C(601) H(606) 1.082 1_555 1_555 yes
C(501) H(605) 1.083 1_555 1_555 yes
